data_1518298
loop_
_publ_author_name
'Luo, Liang'
'Wu, Di'
'Li, Wei'
'Zhang, Shuai'
'Ma, Yuanhong'
'Yan, Su'
'You, Jingsong'

_publ_section_title
;
 Regioselective Decarboxylative Direct C-H Arylation of Boron
 Dipyrromethenes (BODIPYs) at 2,6-Positions: A Facile Access to a
 Diversity-Oriented BODIPY Library.
;
_journal_issue 23
_journal_name_full 'Organic letters'
_journal_page_first 6080
_journal_paper_doi 10.1021/ol502883x
_journal_volume 16
_journal_year 2014
_chemical_formula_moiety 'C29 H18 B F7 N2 O2'
_chemical_formula_sum 'C29 H18 B F7 N2 O2'
_chemical_formula_weight 570.26
_chemical_name_systematic
;
 ?
;
_space_group_crystal_system triclinic
_space_group_IT_number 2
_space_group_name_Hall '-P 1'
_space_group_name_H-M_alt 'P -1'
_symmetry_space_group_name_Hall '-P 1'
_symmetry_space_group_name_H-M 'P -1'
_atom_sites_solution_hydrogens geom
_atom_sites_solution_primary iterative
_audit_creation_date 2014-05-29
_audit_creation_method
;
Olex2 1.2
(compiled 2014.03.20 svn.r2914 for OlexSys, GUI svn.r4816)
;
_cell_angle_alpha 113.010(10)
_cell_angle_beta 92.431(9)
_cell_angle_gamma 102.849(10)
_cell_formula_units_Z 2
_cell_length_a 10.1332(13)
_cell_length_b 10.6774(13)
_cell_length_c 13.4051(13)
_cell_measurement_reflns_used 1406
_cell_measurement_temperature 293(2)
_cell_measurement_theta_max 58.8640
_cell_measurement_theta_min 4.5630
_cell_volume 1288.0(3)
_computing_cell_refinement
;
CrysAlisPro, Agilent Technologies,
Version 1.171.37.33 (release 27-03-2014 CrysAlis171 .NET)
(compiled Mar 27 2014,17:12:48)
;
_computing_data_collection
;
CrysAlisPro, Agilent Technologies,
Version 1.171.37.33 (release 27-03-2014 CrysAlis171 .NET)
(compiled Mar 27 2014,17:12:48)
;
_computing_data_reduction
;
CrysAlisPro, Agilent Technologies,
Version 1.171.37.33 (release 27-03-2014 CrysAlis171 .NET)
(compiled Mar 27 2014,17:12:48)
;
_computing_molecular_graphics 'Olex2 (Dolomanov et al., 2009)'
_computing_publication_material 'Olex2 (Dolomanov et al., 2009)'
_computing_structure_refinement 'ShelXL (Sheldrick, 2008)'
_computing_structure_solution
;
Superflip (Palatinus & Chapuis, 2007;Palatinus & van der Lee, 2008;
Palatinus et al., 2012)
;
_diffrn_ambient_temperature 293(2)
_diffrn_detector 'CCD plate'
_diffrn_detector_area_resol_mean 15.9595
_diffrn_detector_type EosS2
_diffrn_measured_fraction_theta_full 0.986
_diffrn_measured_fraction_theta_max 1.000
_diffrn_measurement_device 'four-circle diffractometer'
_diffrn_measurement_device_type 'New Gemini, Dual, Cu at zero, EosS2'
_diffrn_measurement_method '\w scans'
_diffrn_orient_matrix_UB_11 0.1184477000
_diffrn_orient_matrix_UB_12 -0.0615515000
_diffrn_orient_matrix_UB_13 0.0173547000
_diffrn_orient_matrix_UB_21 -0.1034103000
_diffrn_orient_matrix_UB_22 -0.1266446000
_diffrn_orient_matrix_UB_23 0.0047478000
_diffrn_orient_matrix_UB_31 -0.0104176000
_diffrn_orient_matrix_UB_32 -0.0807700000
_diffrn_orient_matrix_UB_33 -0.1248848000
_diffrn_radiation_monochromator graphite
_diffrn_radiation_probe x-ray
_diffrn_radiation_type MoK\a
_diffrn_radiation_wavelength 0.710
_diffrn_reflns_av_R_equivalents 0.0945
_diffrn_reflns_av_unetI/netI 0.1042
_diffrn_reflns_Laue_measured_fraction_full 0.986
_diffrn_reflns_Laue_measured_fraction_max 1.000
_diffrn_reflns_limit_h_max 12
_diffrn_reflns_limit_h_min -12
_diffrn_reflns_limit_k_max 12
_diffrn_reflns_limit_k_min -12
_diffrn_reflns_limit_l_max 10
_diffrn_reflns_limit_l_min -16
_diffrn_reflns_number 13755
_diffrn_reflns_point_group_measured_fraction_full 0.986
_diffrn_reflns_point_group_measured_fraction_max 1.000
_diffrn_reflns_theta_full 25.214
_diffrn_reflns_theta_max 25.095
_diffrn_reflns_theta_min 2.081
_diffrn_source 'Enhance (Cu) X-ray Source'
_exptl_absorpt_coefficient_mu 0.127
_exptl_absorpt_correction_T_max 1.00000
_exptl_absorpt_correction_T_min 0.11142
_exptl_absorpt_correction_type multi-scan
_exptl_absorpt_process_details
;
CrysAlisPro, Agilent Technologies,
Version 1.171.37.33 (release 27-03-2014 CrysAlis171 .NET)
(compiled Mar 27 2014,17:12:48)
Empirical absorption correction using spherical harmonics,
 implemented in SCALE3 ABSPACK scaling algorithm.
;
_exptl_crystal_colour 'dark green'
_exptl_crystal_colour_modifier dark
_exptl_crystal_colour_primary green
_exptl_crystal_density_diffrn 1.470
_exptl_crystal_description plate
_exptl_crystal_F_000 580
_exptl_crystal_size_max 0.1
_exptl_crystal_size_mid 0.1
_exptl_crystal_size_min 0.03
_refine_diff_density_max 0.229
_refine_diff_density_min -0.395
_refine_diff_density_rms 0.062
_refine_ls_extinction_method none
_refine_ls_goodness_of_fit_ref 0.983
_refine_ls_hydrogen_treatment constr
_refine_ls_matrix_type full
_refine_ls_number_parameters 372
_refine_ls_number_reflns 4590
_refine_ls_number_restraints 0
_refine_ls_restrained_S_all 0.983
_refine_ls_R_factor_all 0.1408
_refine_ls_R_factor_gt 0.0703
_refine_ls_shift/su_max 0.000
_refine_ls_shift/su_mean 0.000
_refine_ls_structure_factor_coef Fsqd
_refine_ls_weighting_details 'w=1/[\s^2^(Fo^2^)+(0.0620P)^2^] where P=(Fo^2^+2Fc^2^)/3'
_refine_ls_weighting_scheme calc
_refine_ls_wR_factor_gt 0.1546
_refine_ls_wR_factor_ref 0.2029
_reflns_Friedel_coverage 0.000
_reflns_number_gt 2311
_reflns_number_total 4590
_reflns_threshold_expression 'I > 2\s(I)'
_cod_data_source_file ol502883x_si_002.cif
_cod_data_source_block ll-01
_cod_depositor_comments 'Adding full bibliography for 1518297--1518298.cif.'
_cod_database_code 1518298
_shelxl_version_number 2014-1
_shelx_space_group_comment
;
The symmetry employed for this shelxl refinement is uniquely defined
by the following loop, which should always be used as a source of
symmetry information in preference to the above space-group names.
They are only intended as comments.
;
_reflns_odcompleteness_completeness 99.98
_reflns_odcompleteness_iscentric 1
_reflns_odcompleteness_theta 66.97
_olex2_refinement_description
;
1. Fixed Uiso
 At 1.2 times of:
  All C(H) groups
 At 1.5 times of:
  All C(H,H,H) groups
2.a Aromatic/amide H refined with riding coordinates:
 C17(H17), C14(H14), C24(H24), C18(H18), C12(H12), C20(H20), C19(H19),
 C21(H21), C1(H1), C3(H3), C7(H7), C11(H11)
2.b Idealised Me refined as rotating group:
 C34(H34A,H34B,H34C), C5(H5A,H5B,H5C)
;

loop_
_space_group_symop_operation_xyz
'x, y, z'
'-x, -y, -z'

loop_
_atom_site_label
_atom_site_type_symbol
_atom_site_fract_x
_atom_site_fract_y
_atom_site_fract_z
_atom_site_U_iso_or_equiv
_atom_site_adp_type
_atom_site_occupancy
_atom_site_site_symmetry_order
_atom_site_calc_flag
_atom_site_refinement_flags_posn
F1 F 0.0097(3) -0.1439(3) 0.6062(2) 0.0593(7) Uani 1 1 d .
F4 F 0.4029(3) -0.2485(3) 0.3739(2) 0.0709(9) Uani 1 1 d .
F5 F 0.5431(4) -0.3429(4) 0.2082(3) 0.0872(11) Uani 1 1 d .
F7 F 0.2003(3) -0.0258(3) 0.7284(2) 0.0590(7) Uani 1 1 d .
F10 F 0.3578(3) 0.1140(3) 0.2680(2) 0.0695(8) Uani 1 1 d .
F11 F 0.6001(3) -0.2069(4) 0.0761(3) 0.0876(11) Uani 1 1 d .
F14 F 0.5039(4) 0.0232(4) 0.1092(3) 0.0884(11) Uani 1 1 d .
O5 O -0.1181(4) 0.1360(4) 0.9825(3) 0.0762(11) Uani 1 1 d .
O4 O -0.1677(4) 0.4777(4) 0.8573(3) 0.0753(11) Uani 1 1 d .
N1 N 0.0453(4) 0.1064(4) 0.7099(3) 0.0449(8) Uani 1 1 d .
N2 N 0.1842(4) 0.0145(4) 0.5646(3) 0.0460(9) Uani 1 1 d .
C29 C 0.5273(5) -0.1607(6) 0.1575(4) 0.0603(13) Uani 1 1 d .
C17 C 0.1128(6) 0.4672(5) 0.6197(4) 0.0606(13) Uani 1 1 d .
H17 H 0.0210 0.4268 0.6184 0.073 Uiso 1 1 calc R
C28 C 0.4990(5) -0.2279(6) 0.2252(4) 0.0607(13) Uani 1 1 d .
C16 C 0.2100(5) 0.3959(5) 0.6253(3) 0.0491(11) Uani 1 1 d .
C23 C 0.0846(5) 0.2376(5) 0.7053(3) 0.0458(10) Uani 1 1 d .
C14 C -0.0374(5) 0.1182(5) 0.7855(4) 0.0517(11) Uani 1 1 d .
H14 H -0.0785 0.0447 0.8039 0.062 Uiso 1 1 calc R
C24 C 0.2917(4) 0.1353(5) 0.4743(3) 0.0459(10) Uani 1 1 d .
H24 H 0.3260 0.2077 0.4528 0.055 Uiso 1 1 calc R
C30 C 0.4793(5) -0.0448(6) 0.1743(4) 0.0608(13) Uani 1 1 d .
C31 C -0.1992(5) 0.4192(5) 0.9301(4) 0.0581(12) Uani 1 1 d .
C25 C 0.3051(4) -0.0033(5) 0.4241(3) 0.0470(10) Uani 1 1 d .
C27 C 0.4266(5) -0.1774(5) 0.3102(4) 0.0549(12) Uani 1 1 d .
C15 C 0.1702(4) 0.2581(5) 0.6317(3) 0.0455(10) Uani 1 1 d .
C18 C 0.3468(6) 0.4580(5) 0.6262(4) 0.0612(13) Uani 1 1 d .
H18 H 0.4132 0.4111 0.6286 0.073 Uiso 1 1 calc R
C13 C -0.0558(5) 0.2562(5) 0.8348(4) 0.0483(11) Uani 1 1 d .
C32 C -0.1423(5) 0.3076(5) 0.9195(4) 0.0510(11) Uani 1 1 d .
C12 C 0.0231(5) 0.3301(5) 0.7837(3) 0.0485(11) Uani 1 1 d .
H12 H 0.0336 0.4247 0.7986 0.058 Uiso 1 1 calc R
C26 C 0.3773(5) -0.0601(5) 0.3315(3) 0.0463(10) Uani 1 1 d .
C20 C 0.1515(7) 0.5989(6) 0.6161(5) 0.0774(17) Uani 1 1 d .
H20 H 0.0856 0.6451 0.6109 0.093 Uiso 1 1 calc R
C33 C -0.1749(5) 0.2439(5) 0.9930(4) 0.0573(12) Uani 1 1 d .
C22 C 0.2187(5) 0.1459(5) 0.5614(3) 0.0446(10) Uani 1 1 d .
C19 C 0.3840(7) 0.5901(6) 0.6234(5) 0.0819(18) Uani 1 1 d .
H19 H 0.4753 0.6311 0.6237 0.098 Uiso 1 1 calc R
C21 C 0.2866(8) 0.6602(6) 0.6202(5) 0.086(2) Uani 1 1 d .
H21 H 0.3126 0.7498 0.6209 0.103 Uiso 1 1 calc R
C34 C -0.2097(8) 0.6006(7) 0.8680(6) 0.113(3) Uani 1 1 d .
H34A H -0.1744 0.6327 0.8144 0.169 Uiso 1 1 calc GR
H34B H -0.1753 0.6733 0.9400 0.169 Uiso 1 1 calc GR
H34C H -0.3078 0.5787 0.8568 0.169 Uiso 1 1 calc GR
C1 C 0.2366(5) -0.0726(5) 0.4841(4) 0.0496(11) Uani 1 1 d .
H1 H 0.2285 -0.1667 0.4700 0.060 Uiso 1 1 calc R
C3 C -0.2834(6) 0.4653(6) 1.0080(4) 0.0707(15) Uani 1 1 d .
H3 H -0.3188 0.5406 1.0135 0.085 Uiso 1 1 calc R
C5 C -0.1511(8) 0.0660(8) 1.0520(6) 0.124(3) Uani 1 1 d .
H5A H -0.1075 -0.0096 1.0343 0.186 Uiso 1 1 calc GR
H5B H -0.2484 0.0287 1.0420 0.186 Uiso 1 1 calc GR
H5C H -0.1198 0.1314 1.1268 0.186 Uiso 1 1 calc GR
C7 C -0.2589(6) 0.2909(6) 1.0711(4) 0.0708(15) Uani 1 1 d .
H7 H -0.2776 0.2487 1.1196 0.085 Uiso 1 1 calc R
C9 C 0.4066(5) 0.0022(5) 0.2590(4) 0.0540(12) Uani 1 1 d .
C11 C -0.3144(6) 0.3990(7) 1.0771(4) 0.0763(17) Uani 1 1 d .
H11 H -0.3730 0.4278 1.1280 0.092 Uiso 1 1 calc R
B1 B 0.1083(6) -0.0187(6) 0.6528(4) 0.0485(12) Uani 1 1 d .

loop_
_atom_site_aniso_label
_atom_site_aniso_U_11
_atom_site_aniso_U_22
_atom_site_aniso_U_33
_atom_site_aniso_U_23
_atom_site_aniso_U_13
_atom_site_aniso_U_12
F1 0.0597(17) 0.0434(16) 0.0733(18) 0.0231(14) 0.0175(14) 0.0104(13)
F4 0.094(2) 0.073(2) 0.0667(18) 0.0366(16) 0.0276(17) 0.0452(18)
F5 0.104(3) 0.097(3) 0.071(2) 0.0228(19) 0.0276(19) 0.064(2)
F7 0.0634(18) 0.0702(19) 0.0588(16) 0.0370(15) 0.0123(13) 0.0265(15)
F10 0.096(2) 0.0602(19) 0.0662(18) 0.0341(15) 0.0350(17) 0.0269(17)
F11 0.075(2) 0.105(3) 0.066(2) 0.0147(19) 0.0354(17) 0.026(2)
F14 0.106(3) 0.090(3) 0.070(2) 0.0389(19) 0.0417(19) 0.012(2)
O5 0.082(3) 0.098(3) 0.081(3) 0.058(2) 0.043(2) 0.040(2)
O4 0.086(3) 0.070(3) 0.089(3) 0.038(2) 0.032(2) 0.042(2)
N1 0.049(2) 0.041(2) 0.048(2) 0.0221(17) 0.0161(17) 0.0094(17)
N2 0.058(2) 0.041(2) 0.046(2) 0.0204(17) 0.0183(18) 0.0190(18)
C29 0.049(3) 0.068(4) 0.049(3) 0.009(3) 0.020(2) 0.012(2)
C17 0.079(4) 0.051(3) 0.058(3) 0.024(2) 0.013(3) 0.025(3)
C28 0.057(3) 0.069(4) 0.049(3) 0.011(3) 0.014(2) 0.027(3)
C16 0.068(3) 0.040(2) 0.041(2) 0.017(2) 0.015(2) 0.017(2)
C23 0.051(3) 0.047(3) 0.042(2) 0.019(2) 0.011(2) 0.017(2)
C14 0.051(3) 0.053(3) 0.059(3) 0.031(2) 0.020(2) 0.012(2)
C24 0.054(3) 0.045(3) 0.048(2) 0.027(2) 0.016(2) 0.015(2)
C30 0.064(3) 0.065(3) 0.044(3) 0.018(2) 0.020(2) 0.003(3)
C31 0.050(3) 0.053(3) 0.062(3) 0.016(2) 0.012(2) 0.011(2)
C25 0.046(3) 0.051(3) 0.043(2) 0.018(2) 0.011(2) 0.014(2)
C27 0.054(3) 0.065(3) 0.048(3) 0.020(2) 0.011(2) 0.024(2)
C15 0.049(3) 0.049(3) 0.044(2) 0.024(2) 0.011(2) 0.015(2)
C18 0.075(4) 0.058(3) 0.060(3) 0.032(3) 0.021(3) 0.019(3)
C13 0.048(3) 0.053(3) 0.043(2) 0.017(2) 0.014(2) 0.016(2)
C32 0.046(3) 0.052(3) 0.050(3) 0.015(2) 0.014(2) 0.012(2)
C12 0.056(3) 0.046(3) 0.046(2) 0.019(2) 0.014(2) 0.017(2)
C26 0.050(3) 0.046(3) 0.041(2) 0.014(2) 0.0088(19) 0.015(2)
C20 0.112(5) 0.061(4) 0.073(4) 0.034(3) 0.010(4) 0.039(4)
C33 0.053(3) 0.063(3) 0.050(3) 0.019(2) 0.012(2) 0.008(2)
C22 0.056(3) 0.044(3) 0.041(2) 0.022(2) 0.015(2) 0.017(2)
C19 0.098(5) 0.060(4) 0.094(4) 0.045(3) 0.023(4) 0.007(3)
C21 0.131(6) 0.049(3) 0.091(4) 0.042(3) 0.025(4) 0.024(4)
C34 0.127(7) 0.084(5) 0.158(8) 0.061(5) 0.051(6) 0.058(5)
C1 0.060(3) 0.043(3) 0.053(3) 0.025(2) 0.017(2) 0.017(2)
C3 0.066(4) 0.060(3) 0.065(3) 0.000(3) 0.021(3) 0.023(3)
C5 0.138(7) 0.181(8) 0.153(7) 0.137(7) 0.090(6) 0.092(6)
C7 0.068(4) 0.089(4) 0.052(3) 0.025(3) 0.022(3) 0.017(3)
C9 0.059(3) 0.052(3) 0.049(3) 0.018(2) 0.014(2) 0.013(2)
C11 0.060(3) 0.092(5) 0.059(3) 0.009(3) 0.026(3) 0.024(3)
B1 0.051(3) 0.047(3) 0.048(3) 0.021(2) 0.010(2) 0.012(2)

loop_
_atom_type_symbol
_atom_type_description
_atom_type_scat_dispersion_real
_atom_type_scat_dispersion_imag
_atom_type_scat_source
C C 0.0033 0.0016 'International Tables Vol C Tables 4.2.6.8 and 6.1.1.4'
H H 0.0000 0.0000 'International Tables Vol C Tables 4.2.6.8 and 6.1.1.4'
B B 0.0013 0.0007 'International Tables Vol C Tables 4.2.6.8 and 6.1.1.4'
F F 0.0171 0.0103 'International Tables Vol C Tables 4.2.6.8 and 6.1.1.4'
N N 0.0061 0.0033 'International Tables Vol C Tables 4.2.6.8 and 6.1.1.4'
O O 0.0106 0.0060 'International Tables Vol C Tables 4.2.6.8 and 6.1.1.4'

loop_
_geom_angle_atom_site_label_1
_geom_angle_atom_site_label_2
_geom_angle_atom_site_label_3
_geom_angle
C33 O5 C5 117.9(4)
C31 O4 C34 119.5(5)
C23 N1 B1 125.2(4)
C14 N1 C23 107.0(4)
C14 N1 B1 126.9(4)
C22 N2 B1 124.7(4)
C1 N2 C22 108.0(3)
C1 N2 B1 127.1(4)
F11 C29 C28 120.8(5)
F11 C29 C30 120.5(5)
C28 C29 C30 118.7(4)
C16 C17 C20 120.5(5)
F5 C28 C29 119.2(5)
F5 C28 C27 120.6(5)
C29 C28 C27 120.2(5)
C17 C16 C15 120.8(4)
C17 C16 C18 118.7(4)
C18 C16 C15 120.5(4)
N1 C23 C12 107.9(4)
C15 C23 N1 120.7(4)
C15 C23 C12 131.4(4)
N1 C14 C13 112.0(4)
C22 C24 C25 108.6(4)
F14 C30 C29 120.5(5)
F14 C30 C9 119.8(5)
C9 C30 C29 119.7(5)
O4 C31 C32 115.2(4)
O4 C31 C3 122.5(5)
C3 C31 C32 122.2(5)
C24 C25 C26 127.2(4)
C1 C25 C24 104.7(4)
C1 C25 C26 128.1(4)
F4 C27 C28 117.0(4)
F4 C27 C26 119.6(4)
C28 C27 C26 123.4(5)
C23 C15 C16 120.8(4)
C23 C15 C22 119.9(4)
C22 C15 C16 119.3(4)
C19 C18 C16 120.1(5)
C14 C13 C32 127.4(4)
C12 C13 C14 104.6(4)
C12 C13 C32 128.0(4)
C31 C32 C13 122.2(4)
C31 C32 C33 116.3(4)
C33 C32 C13 121.5(4)
C13 C12 C23 108.5(4)
C27 C26 C25 123.4(4)
C27 C26 C9 113.9(4)
C9 C26 C25 122.7(4)
C21 C20 C17 120.0(5)
O5 C33 C32 115.8(4)
O5 C33 C7 123.0(5)
C7 C33 C32 121.2(5)
N2 C22 C24 107.7(4)
N2 C22 C15 121.4(4)
C24 C22 C15 130.7(4)
C21 C19 C18 120.3(6)
C20 C21 C19 120.3(5)
N2 C1 C25 111.0(4)
C11 C3 C31 119.7(5)
C11 C7 C33 120.5(5)
F10 C9 C30 116.4(4)
F10 C9 C26 119.5(4)
C30 C9 C26 124.1(5)
C7 C11 C3 120.1(5)
F1 B1 F7 109.2(4)
F1 B1 N1 111.5(4)
F1 B1 N2 111.0(4)
F7 B1 N1 109.5(4)
F7 B1 N2 109.9(4)
N2 B1 N1 105.7(4)

loop_
_geom_bond_atom_site_label_1
_geom_bond_atom_site_label_2
_geom_bond_distance
F1 B1 1.370(6)
F4 C27 1.345(5)
F5 C28 1.339(6)
F7 B1 1.384(6)
F10 C9 1.357(5)
F11 C29 1.337(5)
F14 C30 1.336(6)
O5 C33 1.362(6)
O5 C5 1.413(6)
O4 C31 1.364(6)
O4 C34 1.425(6)
N1 C23 1.395(5)
N1 C14 1.328(5)
N1 B1 1.549(6)
N2 C22 1.386(5)
N2 C1 1.340(5)
N2 B1 1.548(6)
C29 C28 1.364(7)
C29 C30 1.371(7)
C17 C16 1.389(6)
C17 C20 1.393(7)
C28 C27 1.376(6)
C16 C15 1.474(6)
C16 C18 1.394(7)
C23 C15 1.389(6)
C23 C12 1.410(6)
C14 C13 1.419(6)
C24 C25 1.407(6)
C24 C22 1.390(6)
C30 C9 1.369(6)
C31 C32 1.397(7)
C31 C3 1.386(7)
C25 C26 1.460(6)
C25 C1 1.401(6)
C27 C26 1.382(6)
C15 C22 1.408(6)
C18 C19 1.393(7)
C13 C32 1.474(6)
C13 C12 1.385(6)
C32 C33 1.411(7)
C26 C9 1.384(6)
C20 C21 1.368(8)
C33 C7 1.388(7)
C19 C21 1.373(8)
C3 C11 1.377(8)
C7 C11 1.369(7)
